data_1514190
loop_
_publ_author_name
'Barilli, Amelia'
'Atzeri, Corrado'
'Bassanetti, Irene'
'Ingoglia, Filippo'
'Dall'asta, Valeria'
'Bussolati, Ovidio'
'Maffini, Monica'
'Mucchino, Claudio'
'Marchio, Luciano'

_publ_section_title
;
 Oxidative stress induced by copper and iron complexes with
 8-hydroxyquinoline derivatives causes paraptotic death of HeLa cancer
 cells.
;
_journal_issue 4
_journal_name_full 'Molecular pharmaceutics'
_journal_page_first 1151
_journal_paper_doi 10.1021/mp400592n
_journal_volume 11
_journal_year 2014
_chemical_formula_moiety 'C36 H28 Cu N2 O4'
_chemical_formula_sum 'C36 H28 Cu N2 O4'
_chemical_formula_weight 616.14
_chemical_name_systematic
;
 ?
;
_space_group_IT_number 15
_symmetry_cell_setting monoclinic
_symmetry_space_group_name_Hall '-C 2yc'
_symmetry_space_group_name_H-M 'C 1 2/c 1'
_atom_sites_solution_hydrogens geom
_atom_sites_solution_primary direct
_atom_sites_solution_secondary difmap
_audit_creation_method SHELXL-97
_cell_angle_alpha 90.00
_cell_angle_beta 92.667(4)
_cell_angle_gamma 90.00
_cell_formula_units_Z 4
_cell_length_a 24.782(7)
_cell_length_b 7.293(2)
_cell_length_c 15.647(4)
_cell_measurement_reflns_used 5142
_cell_measurement_temperature 293(2)
_cell_measurement_theta_max 24.54
_cell_measurement_theta_min 1.65
_cell_volume 2824.9(13)
_computing_cell_refinement Saint
_computing_data_collection Smart
_computing_data_reduction Saint
_computing_structure_refinement 'SHELXL-97 (Sheldrick, 1997)'
_computing_structure_solution Sir2004
_diffrn_ambient_temperature 293(2)
_diffrn_measured_fraction_theta_full 0.988
_diffrn_measured_fraction_theta_max 0.988
_diffrn_measurement_device_type 'Bruker Smart APEXII CCD'
_diffrn_measurement_method 'theta & omega scan'
_diffrn_radiation_monochromator graphite
_diffrn_radiation_source 'fine-focus sealed tube'
_diffrn_radiation_type MoK\a
_diffrn_radiation_wavelength 0.71073
_diffrn_reflns_av_R_equivalents 0.1208
_diffrn_reflns_av_sigmaI/netI 0.0798
_diffrn_reflns_limit_h_max 28
_diffrn_reflns_limit_h_min -28
_diffrn_reflns_limit_k_max 8
_diffrn_reflns_limit_k_min -8
_diffrn_reflns_limit_l_max 18
_diffrn_reflns_limit_l_min -18
_diffrn_reflns_number 13715
_diffrn_reflns_theta_full 24.54
_diffrn_reflns_theta_max 24.54
_diffrn_reflns_theta_min 1.65
_diffrn_standards_decay_% none
_exptl_absorpt_coefficient_mu 0.819
_exptl_absorpt_correction_T_max 1.000
_exptl_absorpt_correction_T_min 0.784
_exptl_absorpt_correction_type multi-scan
_exptl_absorpt_process_details SADABS
_exptl_crystal_colour black
_exptl_crystal_density_diffrn 1.449
_exptl_crystal_density_method 'not measured'
_exptl_crystal_description block
_exptl_crystal_F_000 1276
_exptl_crystal_size_max 0.15
_exptl_crystal_size_mid 0.13
_exptl_crystal_size_min 0.09
_refine_diff_density_max 0.277
_refine_diff_density_min -0.282
_refine_diff_density_rms 0.066
_refine_ls_extinction_method none
_refine_ls_goodness_of_fit_ref 1.003
_refine_ls_hydrogen_treatment constr
_refine_ls_matrix_type full
_refine_ls_number_parameters 196
_refine_ls_number_reflns 2334
_refine_ls_number_restraints 0
_refine_ls_restrained_S_all 1.003
_refine_ls_R_factor_all 0.1171
_refine_ls_R_factor_gt 0.0590
_refine_ls_shift/su_max 0.000
_refine_ls_shift/su_mean 0.000
_refine_ls_structure_factor_coef Fsqd
_refine_ls_weighting_details 'calc w=1/[\s^2^(Fo^2^)+(0.0690P)^2^+0.0000P] where P=(Fo^2^+2Fc^2^)/3'
_refine_ls_weighting_scheme calc
_refine_ls_wR_factor_gt 0.1236
_refine_ls_wR_factor_ref 0.1475
_reflns_number_gt 1352
_reflns_number_total 2334
_reflns_threshold_expression >2sigma(I)
_cod_data_source_file mp400592n_si_002.cif
_cod_data_source_block zn8
_cod_depositor_comments
;
The following automatic conversions were performed:

'_symmetry_cell_setting' value 'Monoclinic' changed to 'monoclinic'
according to
/usr/data/users/saulius/automatic-downloads/rss-feeds/ACS/lib/dictionaries/cif_core.dic
dictionary named 'cif_core.dic' version 2.4.2 from 2011-04-26.

Automatic conversion script
Id: cif_fix_values 2281 2013-09-26 08:29:07Z andrius 

 Adding full bibliography for
 ./tmp-cod-update-bibliographies-17022/cifs/1514190.cif.
;
_cod_original_sg_symbol_H-M C2/c
_cod_database_code 1514190

loop_
_symmetry_equiv_pos_as_xyz
'x, y, z'
'-x, y, -z+1/2'
'x+1/2, y+1/2, z'
'-x+1/2, y+1/2, -z+1/2'
'-x, -y, -z'
'x, -y, z-1/2'
'-x+1/2, -y+1/2, -z'
'x+1/2, -y+1/2, z-1/2'

loop_
_atom_site_label
_atom_site_type_symbol
_atom_site_fract_x
_atom_site_fract_y
_atom_site_fract_z
_atom_site_U_iso_or_equiv
_atom_site_adp_type
_atom_site_occupancy
_atom_site_symmetry_multiplicity
_atom_site_calc_flag
_atom_site_refinement_flags
Cu Cu 0.0000 0.45039(13) 0.2500 0.0557(4) Uani 1 2 d S
O2 O -0.06059(13) 0.1070(5) 0.6826(2) 0.0594(10) Uani 1 1 d .
N1 N 0.05144(15) 0.3887(5) 0.3527(2) 0.0413(10) Uani 1 1 d .
C12 C -0.08567(19) 0.1757(6) 0.5386(3) 0.0442(12) Uani 1 1 d .
C1 C 0.04356(19) 0.3271(6) 0.4316(3) 0.0397(11) Uani 1 1 d .
C9 C 0.1041(2) 0.4222(6) 0.3296(3) 0.0472(12) Uani 1 1 d .
C17 C -0.1013(2) 0.1184(7) 0.6200(3) 0.0505(13) Uani 1 1 d .
O1 O 0.06535(14) 0.5030(5) 0.1942(2) 0.0600(10) Uani 1 1 d .
C11 C -0.02915(19) 0.2199(6) 0.5239(3) 0.0449(12) Uani 1 1 d .
H11 H -0.0039 0.2023 0.5690 0.054 Uiso 1 1 calc R
C10 C -0.01139(19) 0.2830(6) 0.4511(3) 0.0453(12) Uani 1 1 d .
H10 H -0.0374 0.3012 0.4071 0.054 Uiso 1 1 calc R
C8 C 0.1097(2) 0.4807(6) 0.2431(3) 0.0507(13) Uani 1 1 d .
C2 C 0.0875(2) 0.3056(7) 0.4926(3) 0.0512(13) Uani 1 1 d .
H2 H 0.0810 0.2685 0.5480 0.061 Uiso 1 1 calc R
C13 C -0.1261(2) 0.1879(7) 0.4737(3) 0.0574(14) Uani 1 1 d .
H13 H -0.1169 0.2239 0.4193 0.069 Uiso 1 1 calc R
C3 C 0.1388(2) 0.3389(7) 0.4704(3) 0.0558(14) Uani 1 1 d .
H3 H 0.1673 0.3239 0.5106 0.067 Uiso 1 1 calc R
C4 C 0.1492(2) 0.3964(7) 0.3864(3) 0.0561(14) Uani 1 1 d .
C18 C -0.0733(2) 0.0430(8) 0.7647(3) 0.0652(15) Uani 1 1 d .
H18A H -0.0985 0.1255 0.7893 0.098 Uiso 1 1 calc R
H18B H -0.0409 0.0371 0.8008 0.098 Uiso 1 1 calc R
H18C H -0.0891 -0.0769 0.7597 0.098 Uiso 1 1 calc R
C16 C -0.1546(2) 0.0793(7) 0.6337(4) 0.0639(15) Uani 1 1 d .
H16 H -0.1647 0.0433 0.6877 0.077 Uiso 1 1 calc R
C15 C -0.1930(2) 0.0937(8) 0.5672(4) 0.0749(18) Uani 1 1 d .
H15 H -0.2289 0.0658 0.5766 0.090 Uiso 1 1 calc R
C5 C 0.2013(2) 0.4254(8) 0.3559(4) 0.0700(16) Uani 1 1 d .
H5 H 0.2318 0.4089 0.3920 0.084 Uiso 1 1 calc R
C14 C -0.1787(2) 0.1485(8) 0.4878(4) 0.0700(16) Uani 1 1 d .
H14 H -0.2049 0.1589 0.4435 0.084 Uiso 1 1 calc R
C6 C 0.2065(2) 0.4777(9) 0.2730(4) 0.0797(19) Uani 1 1 d .
H6 H 0.2409 0.4947 0.2531 0.096 Uiso 1 1 calc R
C7 C 0.1612(3) 0.5067(7) 0.2165(4) 0.0707(17) Uani 1 1 d .
H7 H 0.1663 0.5439 0.1606 0.085 Uiso 1 1 calc R

loop_
_atom_site_aniso_label
_atom_site_aniso_U_11
_atom_site_aniso_U_22
_atom_site_aniso_U_33
_atom_site_aniso_U_23
_atom_site_aniso_U_13
_atom_site_aniso_U_12
Cu 0.0587(6) 0.0718(7) 0.0371(5) 0.000 0.0086(4) 0.000
O2 0.060(2) 0.085(3) 0.0344(19) 0.0098(17) 0.0107(18) -0.0073(18)
N1 0.051(3) 0.045(2) 0.027(2) -0.0047(17) 0.0041(18) -0.0024(18)
C12 0.049(3) 0.045(3) 0.040(3) -0.005(2) 0.009(2) 0.003(2)
C1 0.051(3) 0.037(3) 0.031(3) -0.004(2) 0.004(2) 0.003(2)
C9 0.054(3) 0.048(3) 0.039(3) -0.008(2) 0.007(3) -0.006(3)
C17 0.057(3) 0.051(3) 0.044(3) -0.001(2) 0.012(3) -0.001(3)
O1 0.062(2) 0.085(3) 0.0342(18) 0.0021(17) 0.0124(18) -0.0176(19)
C11 0.046(3) 0.056(3) 0.032(3) 0.001(2) -0.002(2) -0.001(2)
C10 0.050(3) 0.052(3) 0.033(3) 0.001(2) 0.002(2) 0.001(2)
C8 0.058(3) 0.052(3) 0.042(3) -0.009(2) 0.015(3) -0.013(3)
C2 0.058(4) 0.061(3) 0.035(3) 0.003(2) 0.009(3) 0.007(3)
C13 0.056(4) 0.065(4) 0.052(3) 0.002(3) 0.000(3) 0.000(3)
C3 0.053(3) 0.073(4) 0.041(3) -0.007(3) -0.003(3) 0.005(3)
C4 0.061(4) 0.054(3) 0.055(3) -0.011(3) 0.018(3) -0.002(3)
C18 0.082(4) 0.069(4) 0.045(3) 0.008(3) 0.014(3) -0.007(3)
C16 0.053(4) 0.070(4) 0.071(4) 0.005(3) 0.025(3) -0.006(3)
C15 0.047(4) 0.078(5) 0.100(5) 0.000(4) 0.008(4) -0.002(3)
C5 0.056(4) 0.094(5) 0.060(4) -0.010(3) 0.007(3) -0.003(3)
C14 0.054(4) 0.085(4) 0.070(4) 0.005(3) -0.008(3) 0.001(3)
C6 0.062(4) 0.100(5) 0.079(5) -0.012(4) 0.027(4) -0.012(3)
C7 0.071(4) 0.091(5) 0.051(3) -0.006(3) 0.021(3) -0.019(3)

loop_
_atom_type_symbol
_atom_type_description
_atom_type_scat_dispersion_real
_atom_type_scat_dispersion_imag
_atom_type_scat_source
C C 0.0033 0.0016 'International Tables Vol C Tables 4.2.6.8 and 6.1.1.4'
H H 0.0000 0.0000 'International Tables Vol C Tables 4.2.6.8 and 6.1.1.4'
N N 0.0061 0.0033 'International Tables Vol C Tables 4.2.6.8 and 6.1.1.4'
O O 0.0106 0.0060 'International Tables Vol C Tables 4.2.6.8 and 6.1.1.4'
Cu Cu 0.3201 1.2651 'International Tables Vol C Tables 4.2.6.8 and 6.1.1.4'

loop_
_geom_angle_atom_site_label_1
_geom_angle_atom_site_label_2
_geom_angle_atom_site_label_3
_geom_angle
_geom_angle_site_symmetry_1
_geom_angle_site_symmetry_3
O1 Cu O1 156.9(2) 2 .
O1 Cu N1 101.21(14) 2 .
O1 Cu N1 83.88(14) . .
O1 Cu N1 83.88(14) 2 2
O1 Cu N1 101.21(14) . 2
N1 Cu N1 154.7(2) . 2
C17 O2 C18 118.7(4) . .
C1 N1 C9 118.6(4) . .
C1 N1 Cu 133.2(3) . .
C9 N1 Cu 108.3(3) . .
C13 C12 C17 117.2(5) . .
C13 C12 C11 122.0(4) . .
C17 C12 C11 120.8(5) . .
N1 C1 C2 121.1(4) . .
N1 C1 C10 116.7(4) . .
C2 C1 C10 122.2(4) . .
N1 C9 C4 122.6(4) . .
N1 C9 C8 115.6(4) . .
C4 C9 C8 121.8(5) . .
O2 C17 C16 123.6(5) . .
O2 C17 C12 116.0(4) . .
C16 C17 C12 120.4(5) . .
C8 O1 Cu 114.2(3) . .
C10 C11 C12 124.8(5) . .
C10 C11 H11 117.6 . .
C12 C11 H11 117.6 . .
C11 C10 C1 127.8(5) . .
C11 C10 H10 116.1 . .
C1 C10 H10 116.1 . .
O1 C8 C7 124.6(5) . .
O1 C8 C9 118.0(4) . .
C7 C8 C9 117.4(5) . .
C3 C2 C1 120.4(4) . .
C3 C2 H2 119.8 . .
C1 C2 H2 119.8 . .
C14 C13 C12 121.9(5) . .
C14 C13 H13 119.0 . .
C12 C13 H13 119.0 . .
C2 C3 C4 120.3(5) . .
C2 C3 H3 119.8 . .
C4 C3 H3 119.8 . .
C9 C4 C5 118.5(5) . .
C9 C4 C3 116.9(5) . .
C5 C4 C3 124.5(5) . .
O2 C18 H18A 109.5 . .
O2 C18 H18B 109.5 . .
H18A C18 H18B 109.5 . .
O2 C18 H18C 109.5 . .
H18A C18 H18C 109.5 . .
H18B C18 H18C 109.5 . .
C15 C16 C17 119.9(5) . .
C15 C16 H16 120.0 . .
C17 C16 H16 120.0 . .
C14 C15 C16 120.6(5) . .
C14 C15 H15 119.7 . .
C16 C15 H15 119.7 . .
C6 C5 C4 119.4(6) . .
C6 C5 H5 120.3 . .
C4 C5 H5 120.3 . .
C15 C14 C13 119.8(6) . .
C15 C14 H14 120.1 . .
C13 C14 H14 120.1 . .
C5 C6 C7 122.1(5) . .
C5 C6 H6 119.0 . .
C7 C6 H6 119.0 . .
C8 C7 C6 120.7(5) . .
C8 C7 H7 119.6 . .
C6 C7 H7 119.6 . .

loop_
_geom_bond_atom_site_label_1
_geom_bond_atom_site_label_2
_geom_bond_distance
_geom_bond_site_symmetry_2
Cu O1 1.914(3) 2
Cu O1 1.914(3) .
Cu N1 2.054(4) .
Cu N1 2.054(4) 2
O2 C17 1.375(6) .
O2 C18 1.416(5) .
N1 C1 1.336(5) .
N1 C9 1.392(6) .
C12 C13 1.397(6) .
C12 C17 1.411(6) .
C12 C11 1.466(6) .
C1 C2 1.424(6) .
C1 C10 1.445(6) .
C9 C4 1.408(7) .
C9 C8 1.431(7) .
C17 C16 1.379(7) .
O1 C8 1.320(6) .
C11 C10 1.323(6) .
C11 H11 0.9300 .
C10 H10 0.9300 .
C8 C7 1.374(7) .
C2 C3 1.354(7) .
C2 H2 0.9300 .
C13 C14 1.363(7) .
C13 H13 0.9300 .
C3 C4 1.415(7) .
C3 H3 0.9300 .
C4 C5 1.413(7) .
C18 H18A 0.9600 .
C18 H18B 0.9600 .
C18 H18C 0.9600 .
C16 C15 1.380(7) .
C16 H16 0.9300 .
C15 C14 1.368(8) .
C15 H15 0.9300 .
C5 C6 1.364(8) .
C5 H5 0.9300 .
C14 H14 0.9300 .
C6 C7 1.411(8) .
C6 H6 0.9300 .
C7 H7 0.9300 .
